data_7026336
loop_
_publ_author_name
'Xu, Feng'
'Huang, Wei'
'You, Xiao-Zeng'

_publ_section_title
;
 Novel cyano-bridged mixed-valent copper complexes formed by completely in
 situ synthetic method via the cleavage of C-C bond in acetonitrile.
;
_journal_issue 44
_journal_name_full 'Dalton transactions (Cambridge, England : 2003)'
_journal_page_first 10652
_journal_page_last 10658
_journal_paper_doi 10.1039/c0dt00345j
_journal_volume 39
_journal_year 2010
_chemical_formula_moiety 'C75 H48 Cu4 N15, 3(Cl O4), 2(H2 O)'
_chemical_formula_sum 'C75 H52 Cl3 Cu4 N15 O14'
_chemical_formula_weight 1747.87
_chemical_name_systematic
;
?
;
_space_group_IT_number 2
_symmetry_cell_setting triclinic
_symmetry_space_group_name_Hall '-P 1'
_symmetry_space_group_name_H-M 'P -1'
_atom_sites_solution_hydrogens geom
_atom_sites_solution_primary direct
_atom_sites_solution_secondary difmap
_audit_creation_method SHELXL-97
_cell_angle_alpha 96.256(13)
_cell_angle_beta 99.056(13)
_cell_angle_gamma 114.199(9)
_cell_formula_units_Z 1
_cell_length_a 12.761(10)
_cell_length_b 13.021(11)
_cell_length_c 13.671(12)
_cell_measurement_reflns_used 1505
_cell_measurement_temperature 291(2)
_cell_measurement_theta_max 19.237
_cell_measurement_theta_min 2.541
_cell_volume 2008(3)
_computing_cell_refinement SMART
_computing_data_collection 'SMART (BRUKER 2000)'
_computing_data_reduction 'SAINT (BRUKER 2000)'
_computing_molecular_graphics 'SHELXL-97 (Sheldrick, 1997)'
_computing_publication_material 'SHELXL-97 (Sheldrick, 1997)'
_computing_structure_refinement 'SHELXL-97 (Sheldrick, 1997)'
_computing_structure_solution 'SHELXL-97 (Sheldrick, 1997)'
_diffrn_ambient_temperature 291(2)
_diffrn_measured_fraction_theta_full 0.958
_diffrn_measured_fraction_theta_max 0.958
_diffrn_measurement_device_type 'Bruker CCD area detector'
_diffrn_measurement_method 'phi and omega scans'
_diffrn_radiation_monochromator graphite
_diffrn_radiation_source 'fine-focus sealed tube'
_diffrn_radiation_type MoK\a
_diffrn_radiation_wavelength 0.71073
_diffrn_reflns_av_R_equivalents 0.1080
_diffrn_reflns_av_sigmaI/netI 0.1803
_diffrn_reflns_limit_h_max 10
_diffrn_reflns_limit_h_min -15
_diffrn_reflns_limit_k_max 15
_diffrn_reflns_limit_k_min -15
_diffrn_reflns_limit_l_max 15
_diffrn_reflns_limit_l_min -16
_diffrn_reflns_number 9482
_diffrn_reflns_theta_full 25.00
_diffrn_reflns_theta_max 25.00
_diffrn_reflns_theta_min 2.09
_diffrn_standards_decay_% 0
_diffrn_standards_interval_count 0
_diffrn_standards_interval_time 0
_diffrn_standards_number 0
_exptl_absorpt_coefficient_mu 1.215
_exptl_absorpt_correction_T_max 0.8881
_exptl_absorpt_correction_T_min 0.8881
_exptl_absorpt_correction_type multi-scan
_exptl_absorpt_process_details 'SADABS, Bruker(2000)'
_exptl_crystal_colour 'dark yellow'
_exptl_crystal_density_diffrn 1.446
_exptl_crystal_density_method 'not measured'
_exptl_crystal_description block
_exptl_crystal_F_000 886
_exptl_crystal_size_max 0.10
_exptl_crystal_size_mid 0.10
_exptl_crystal_size_min 0.10
_refine_diff_density_max 0.753
_refine_diff_density_min -0.588
_refine_diff_density_rms 0.101
_refine_ls_extinction_method none
_refine_ls_goodness_of_fit_ref 0.987
_refine_ls_hydrogen_treatment constr
_refine_ls_matrix_type full
_refine_ls_number_parameters 531
_refine_ls_number_reflns 6784
_refine_ls_number_restraints 1
_refine_ls_restrained_S_all 0.987
_refine_ls_R_factor_all 0.1919
_refine_ls_R_factor_gt 0.0797
_refine_ls_shift/su_max 0.000
_refine_ls_shift/su_mean 0.000
_refine_ls_structure_factor_coef Fsqd
_refine_ls_weighting_details 'calc w=1/[\s^2^(Fo^2^)+(0.0536P)^2^+1.9680P] where P=(Fo^2^+2Fc^2^)/3'
_refine_ls_weighting_scheme calc
_refine_ls_wR_factor_gt 0.1689
_refine_ls_wR_factor_ref 0.1921
_reflns_number_gt 2669
_reflns_number_total 6784
_reflns_threshold_expression >2sigma(I)
_cod_data_source_file c0dt00345j.txt
_cod_data_source_block 7
_cod_database_code 7026336

loop_
_symmetry_equiv_pos_as_xyz
'x, y, z'
'-x, -y, -z'

loop_
_atom_site_label
_atom_site_type_symbol
_atom_site_fract_x
_atom_site_fract_y
_atom_site_fract_z
_atom_site_U_iso_or_equiv
_atom_site_adp_type
_atom_site_occupancy
_atom_site_symmetry_multiplicity
_atom_site_calc_flag
_atom_site_refinement_flags
_atom_site_disorder_assembly
_atom_site_disorder_group
Cu1 Cu 0.21662(9) 0.18071(8) 0.48099(7) 0.0556(4) Uani 1 1 d . . .
Cu2 Cu 0.17701(10) 0.16313(9) 0.11378(8) 0.0677(4) Uani 1 1 d . . .
C1 C 0.1859(9) -0.0549(9) 0.4129(8) 0.087(3) Uani 1 1 d . . .
H1 H 0.2033 -0.0339 0.3525 0.105 Uiso 1 1 calc R . .
C2 C 0.1703(9) -0.1647(10) 0.4296(10) 0.098(4) Uani 1 1 d . . .
H2 H 0.1789 -0.2145 0.3808 0.117 Uiso 1 1 calc R . .
C3 C 0.1431(9) -0.1978(9) 0.5158(10) 0.092(3) Uani 1 1 d . . .
H3 H 0.1300 -0.2715 0.5250 0.111 Uiso 1 1 calc R . .
C4 C 0.1341(7) -0.1212(9) 0.5932(8) 0.070(3) Uani 1 1 d . . .
C5 C 0.1071(8) -0.1444(9) 0.6897(9) 0.087(3) Uani 1 1 d . . .
H5 H 0.0969 -0.2143 0.7073 0.104 Uiso 1 1 calc R . .
C6 C 0.0967(9) -0.0657(11) 0.7533(9) 0.094(3) Uani 1 1 d . . .
H6 H 0.0838 -0.0806 0.8165 0.113 Uiso 1 1 calc R . .
C7 C 0.1047(7) 0.0400(8) 0.7288(7) 0.066(3) Uani 1 1 d . . .
C8 C 0.0887(8) 0.1177(9) 0.7904(7) 0.072(3) Uani 1 1 d . . .
H8 H 0.0697 0.1035 0.8521 0.086 Uiso 1 1 calc R . .
C9 C 0.1012(8) 0.2179(9) 0.7601(6) 0.073(3) Uani 1 1 d . . .
H9 H 0.0882 0.2718 0.8004 0.088 Uiso 1 1 calc R . .
C10 C 0.1326(7) 0.2391(8) 0.6714(7) 0.067(3) Uani 1 1 d . . .
H10 H 0.1424 0.3088 0.6534 0.081 Uiso 1 1 calc R . .
C11 C 0.1361(7) 0.0641(8) 0.6370(7) 0.054(2) Uani 1 1 d . . .
C12 C 0.1479(7) -0.0170(7) 0.5686(7) 0.061(2) Uani 1 1 d . . .
C13 C 0.1922(9) 0.3966(9) 0.4757(7) 0.072(3) Uani 1 1 d . . .
H13 H 0.1191 0.3511 0.4328 0.087 Uiso 1 1 calc R . .
C14 C 0.2239(10) 0.5139(9) 0.5059(8) 0.079(3) Uani 1 1 d . . .
H14 H 0.1723 0.5449 0.4846 0.095 Uiso 1 1 calc R . .
C15 C 0.3308(11) 0.5807(8) 0.5665(8) 0.077(3) Uani 1 1 d . . .
H15 H 0.3533 0.6587 0.5869 0.093 Uiso 1 1 calc R . .
C16 C 0.4071(9) 0.5347(8) 0.5985(6) 0.061(2) Uani 1 1 d . . .
C17 C 0.5219(11) 0.5958(9) 0.6593(7) 0.084(3) Uani 1 1 d . . .
H17 H 0.5493 0.6741 0.6827 0.101 Uiso 1 1 calc R . .
C18 C 0.5939(10) 0.5462(10) 0.6853(7) 0.088(4) Uani 1 1 d . . .
H18 H 0.6694 0.5910 0.7247 0.105 Uiso 1 1 calc R . .
C19 C 0.5567(9) 0.4276(10) 0.6538(7) 0.066(3) Uani 1 1 d . . .
C20 C 0.6239(10) 0.3726(13) 0.6767(8) 0.092(4) Uani 1 1 d . . .
H20 H 0.7002 0.4138 0.7155 0.110 Uiso 1 1 calc R . .
C21 C 0.5821(10) 0.2588(13) 0.6444(9) 0.098(4) Uani 1 1 d . . .
H21 H 0.6284 0.2210 0.6612 0.118 Uiso 1 1 calc R . .
C22 C 0.4671(10) 0.1981(9) 0.5846(7) 0.078(3) Uani 1 1 d . . .
H22 H 0.4382 0.1197 0.5609 0.093 Uiso 1 1 calc R . .
C23 C 0.4431(8) 0.3635(8) 0.5943(6) 0.052(2) Uani 1 1 d . . .
C24 C 0.3684(8) 0.4142(8) 0.5661(6) 0.053(2) Uani 1 1 d . . .
C25 C 0.1981(7) 0.1678(7) 0.2542(7) 0.059(2) Uani 1 1 d . . .
C26 C 0.3584(11) 0.1315(11) 0.0076(10) 0.113(4) Uani 1 1 d . . .
H26 H 0.3454 0.0665 0.0355 0.136 Uiso 1 1 calc R . .
C27 C 0.4373(12) 0.1632(17) -0.0632(13) 0.149(6) Uani 1 1 d . . .
H27 H 0.4787 0.1207 -0.0763 0.179 Uiso 1 1 calc R . .
C28 C 0.4500(16) 0.2490(19) -0.1072(13) 0.157(8) Uani 1 1 d . . .
H28 H 0.4945 0.2633 -0.1562 0.189 Uiso 1 1 calc R . .
C29 C 0.3995(11) 0.3178(16) -0.0831(10) 0.115(5) Uani 1 1 d . . .
C30 C 0.4139(13) 0.4149(15) -0.1258(10) 0.129(6) Uani 1 1 d . . .
H30 H 0.4619 0.4345 -0.1718 0.155 Uiso 1 1 calc R . .
C31 C 0.3616(13) 0.4772(14) -0.1021(11) 0.121(5) Uani 1 1 d . . .
H31 H 0.3721 0.5410 -0.1313 0.145 Uiso 1 1 calc R . .
C32 C 0.2909(11) 0.4500(10) -0.0344(8) 0.085(3) Uani 1 1 d . . .
C33 C 0.2307(13) 0.5134(11) -0.0050(11) 0.117(4) Uani 1 1 d . . .
H33 H 0.2407 0.5803 -0.0288 0.140 Uiso 1 1 calc R . .
C34 C 0.1575(13) 0.4753(14) 0.0589(10) 0.118(4) Uani 1 1 d . . .
H34 H 0.1171 0.5170 0.0773 0.142 Uiso 1 1 calc R . .
C35 C 0.1410(11) 0.3792(10) 0.0967(8) 0.083(3) Uani 1 1 d . . .
H35 H 0.0916 0.3573 0.1414 0.100 Uiso 1 1 calc R . .
C36 C 0.2681(9) 0.3529(8) 0.0100(6) 0.066(3) Uani 1 1 d . . .
C37 C 0.3248(8) 0.2851(9) -0.0160(7) 0.066(3) Uani 1 1 d . . .
C38 C 0.0414(7) 0.0381(7) 0.0256(5) 0.074(3) Uani 0.50 1 d P . .
Cl1 Cl 0.9695(4) 0.4974(3) 0.2793(3) 0.1016(10) Uani 1 1 d . . .
Cl2 Cl 0.4981(9) 0.9438(7) 0.6870(9) 0.131(3) Uani 0.50 1 d PD . .
N1 N 0.1764(6) 0.0182(6) 0.4805(5) 0.0590(19) Uani 1 1 d . . .
N2 N 0.1501(6) 0.1645(6) 0.6086(5) 0.0550(18) Uani 1 1 d . . .
N3 N 0.2606(6) 0.3475(5) 0.5051(5) 0.0503(17) Uani 1 1 d . . .
N4 N 0.3997(7) 0.2493(7) 0.5615(5) 0.0586(19) Uani 1 1 d . . .
N5 N 0.3067(7) 0.1976(8) 0.0303(6) 0.079(2) Uani 1 1 d . . .
N6 N 0.1931(7) 0.3188(7) 0.0712(5) 0.064(2) Uani 1 1 d . . .
N7 N 0.2014(6) 0.1667(6) 0.3372(6) 0.066(2) Uani 1 1 d . . .
N8 N 0.0414(7) 0.0381(7) 0.0256(5) 0.074(3) Uani 0.50 1 d P . .
O1 O 1.0697(18) 0.5713(12) 0.2646(14) 0.346(12) Uani 1 1 d . . .
O2 O 0.981(2) 0.4104(13) 0.256(2) 0.372(14) Uani 1 1 d . . .
O3 O 0.9791(12) 0.517(2) 0.3782(12) 0.347(12) Uani 1 1 d . . .
O4 O 0.930(4) 0.436(5) 0.176(3) 0.196(8) Uani 0.310(14) 1 d P . .
O4' O 0.8729(16) 0.5184(16) 0.2553(11) 0.196(8) Uani 0.690(14) 1 d P . .
O5 O 0.429(3) 0.955(4) 0.711(3) 0.30(2) Uani 0.50 1 d P A .
O6 O 0.535(4) 0.935(5) 0.646(5) 0.53(6) Uani 0.50 1 d P A .
O7 O 0.554(7) 1.013(7) 0.760(6) 0.25(3) Uani 0.165(14) 1 d P A 1
O7' O 0.411(4) 0.881(4) 0.616(4) 0.25(3) Uani 0.335(14) 1 d P A 2
O8 O 0.460(4) 0.850(3) 0.750(2) 0.94(12) Uani 0.50 1 d PD A .
O9 O 0.819(2) 0.1919(11) 0.9328(18) 0.466(17) Uani 1 1 d . . .
H9A H 0.8046 0.1550 0.8733 0.698 Uiso 1 1 d R . .
H9B H 0.7538 0.1776 0.9499 0.698 Uiso 1 1 d R . .

loop_
_atom_site_aniso_label
_atom_site_aniso_U_11
_atom_site_aniso_U_22
_atom_site_aniso_U_33
_atom_site_aniso_U_23
_atom_site_aniso_U_13
_atom_site_aniso_U_12
Cu1 0.0556(8) 0.0467(7) 0.0476(6) 0.0065(5) 0.0094(5) 0.0073(5)
Cu2 0.0629(8) 0.0620(8) 0.0516(7) 0.0065(5) 0.0133(6) 0.0024(6)
C1 0.090(8) 0.065(7) 0.082(8) -0.003(6) 0.010(6) 0.016(6)
C2 0.091(9) 0.069(8) 0.118(10) -0.003(7) 0.028(8) 0.025(7)
C3 0.070(8) 0.060(7) 0.128(10) 0.018(7) 0.012(7) 0.014(6)
C4 0.037(6) 0.068(7) 0.091(8) 0.007(6) -0.008(5) 0.021(5)
C5 0.070(7) 0.069(7) 0.115(10) 0.066(7) 0.034(7) 0.007(6)
C6 0.072(8) 0.106(10) 0.094(9) 0.032(8) 0.020(6) 0.024(7)
C7 0.052(6) 0.059(6) 0.076(7) 0.041(6) 0.011(5) 0.007(5)
C8 0.075(7) 0.068(7) 0.054(6) 0.012(5) 0.030(5) 0.007(5)
C9 0.062(7) 0.096(8) 0.051(6) 0.006(5) 0.027(5) 0.019(6)
C10 0.064(7) 0.065(6) 0.064(6) 0.006(5) 0.023(5) 0.018(5)
C11 0.029(5) 0.056(6) 0.064(6) 0.019(5) 0.006(4) 0.006(4)
C12 0.043(6) 0.043(5) 0.079(7) 0.029(5) 0.010(5) -0.002(4)
C13 0.056(7) 0.070(7) 0.080(7) 0.032(6) 0.016(5) 0.013(6)
C14 0.086(9) 0.071(8) 0.098(8) 0.031(6) 0.035(7) 0.043(7)
C15 0.079(9) 0.049(6) 0.093(8) 0.009(6) 0.027(7) 0.015(6)
C16 0.059(7) 0.056(6) 0.053(6) 0.011(5) 0.021(5) 0.006(6)
C17 0.079(9) 0.059(7) 0.069(7) 0.008(5) 0.017(7) -0.013(6)
C18 0.053(8) 0.094(10) 0.058(7) 0.008(6) 0.003(5) -0.019(6)
C19 0.036(6) 0.087(8) 0.060(6) 0.017(6) 0.017(5) 0.009(6)
C20 0.045(7) 0.126(11) 0.079(8) 0.011(8) 0.015(6) 0.016(8)
C21 0.054(8) 0.144(12) 0.108(9) 0.039(9) 0.015(7) 0.052(8)
C22 0.072(8) 0.080(7) 0.076(7) 0.013(6) 0.025(6) 0.025(7)
C23 0.050(6) 0.052(6) 0.038(5) 0.004(4) 0.008(4) 0.008(5)
C24 0.051(6) 0.063(6) 0.039(5) 0.018(4) 0.012(5) 0.016(5)
C25 0.054(6) 0.048(5) 0.054(5) 0.008(4) 0.019(5) -0.001(4)
C26 0.084(9) 0.105(10) 0.157(12) 0.043(9) 0.043(9) 0.036(8)
C27 0.088(11) 0.204(19) 0.170(16) 0.007(13) 0.062(11) 0.072(12)
C28 0.145(16) 0.20(2) 0.116(13) 0.066(13) 0.082(11) 0.043(15)
C29 0.064(9) 0.166(15) 0.076(9) 0.004(9) 0.022(7) 0.015(9)
C30 0.092(12) 0.164(16) 0.088(10) 0.073(11) 0.044(8) -0.007(10)
C31 0.102(13) 0.145(14) 0.087(10) 0.046(9) 0.027(9) 0.018(10)
C32 0.090(9) 0.068(8) 0.058(7) 0.008(6) -0.003(6) 0.005(7)
C33 0.121(12) 0.095(10) 0.110(11) 0.041(9) 0.008(9) 0.024(9)
C34 0.122(12) 0.126(13) 0.100(10) -0.019(9) 0.013(9) 0.061(10)
C35 0.098(9) 0.070(8) 0.069(7) 0.013(6) 0.013(6) 0.027(7)
C36 0.060(7) 0.057(6) 0.040(5) 0.002(5) -0.005(5) -0.006(5)
C37 0.055(7) 0.069(7) 0.056(6) 0.016(5) 0.013(5) 0.008(5)
C38 0.079(8) 0.081(7) 0.029(5) 0.017(4) 0.010(4) 0.002(5)
Cl1 0.128(3) 0.088(2) 0.093(2) 0.0189(19) 0.023(2) 0.052(2)
Cl2 0.103(7) 0.096(5) 0.200(11) -0.012(6) 0.032(8) 0.060(5)
N1 0.054(5) 0.050(4) 0.060(5) 0.001(4) 0.004(4) 0.016(4)
N2 0.051(5) 0.055(5) 0.048(4) 0.022(4) 0.002(4) 0.013(4)
N3 0.044(5) 0.046(4) 0.049(4) 0.008(3) 0.006(4) 0.010(4)
N4 0.058(5) 0.079(6) 0.047(4) 0.014(4) 0.013(4) 0.037(5)
N5 0.059(6) 0.074(6) 0.086(6) -0.002(5) 0.011(5) 0.019(5)
N6 0.050(5) 0.071(6) 0.050(5) 0.006(4) 0.003(4) 0.010(4)
N7 0.056(5) 0.063(5) 0.054(5) 0.000(4) 0.006(4) 0.005(4)
N8 0.079(8) 0.081(7) 0.029(5) 0.017(4) 0.010(4) 0.002(5)
O1 0.41(2) 0.167(13) 0.37(2) -0.009(13) 0.27(2) -0.021(15)
O2 0.50(4) 0.130(12) 0.63(4) 0.156(17) 0.28(3) 0.201(18)
O3 0.203(15) 0.70(4) 0.169(12) 0.075(17) 0.103(11) 0.21(2)
O4 0.189(15) 0.30(2) 0.156(13) 0.023(12) -0.016(10) 0.186(16)
O4' 0.189(15) 0.30(2) 0.156(13) 0.023(12) -0.016(10) 0.186(16)
O5 0.13(2) 0.56(7) 0.20(3) -0.06(4) 0.04(2) 0.16(3)
O6 0.22(5) 0.64(10) 0.63(9) -0.35(8) 0.14(5) 0.18(5)
O7 0.15(3) 0.26(4) 0.24(4) -0.17(3) -0.11(3) 0.08(3)
O7' 0.15(3) 0.26(4) 0.24(4) -0.17(3) -0.11(3) 0.08(3)
O8 1.4(2) 0.45(7) 0.74(11) -0.44(7) -0.92(13) 0.69(11)
O9 0.44(3) 0.087(10) 0.70(4) 0.015(15) -0.15(3) 0.068(13)

loop_
_atom_type_symbol
_atom_type_description
_atom_type_scat_dispersion_real
_atom_type_scat_dispersion_imag
_atom_type_scat_source
C C 0.0033 0.0016 'International Tables Vol C Tables 4.2.6.8 and 6.1.1.4'
H H 0.0000 0.0000 'International Tables Vol C Tables 4.2.6.8 and 6.1.1.4'
Cl Cl 0.1484 0.1585 'International Tables Vol C Tables 4.2.6.8 and 6.1.1.4'
Cu Cu 0.3201 1.2651 'International Tables Vol C Tables 4.2.6.8 and 6.1.1.4'
N N 0.0061 0.0033 'International Tables Vol C Tables 4.2.6.8 and 6.1.1.4'
O O 0.0106 0.0060 'International Tables Vol C Tables 4.2.6.8 and 6.1.1.4'

loop_
_geom_angle_atom_site_label_1
_geom_angle_atom_site_label_2
_geom_angle_atom_site_label_3
_geom_angle
_geom_angle_site_symmetry_1
_geom_angle_site_symmetry_3
N7 Cu1 N1 94.9(3) . .
N7 Cu1 N3 94.2(3) . .
N1 Cu1 N3 170.9(3) . .
N7 Cu1 N2 153.2(3) . .
N1 Cu1 N2 81.0(3) . .
N3 Cu1 N2 91.0(3) . .
N7 Cu1 N4 111.9(3) . .
N1 Cu1 N4 97.2(3) . .
N3 Cu1 N4 79.1(3) . .
N2 Cu1 N4 94.9(2) . .
C25 Cu2 C38 118.5(3) . .
C25 Cu2 N5 126.7(4) . .
C38 Cu2 N5 103.5(3) . .
C25 Cu2 N6 114.1(3) . .
C38 Cu2 N6 109.2(3) . .
N5 Cu2 N6 77.3(4) . .
N1 C1 C2 121.5(10) . .
N1 C1 H1 119.2 . .
C2 C1 H1 119.2 . .
C3 C2 C1 120.4(11) . .
C3 C2 H2 119.8 . .
C1 C2 H2 119.8 . .
C2 C3 C4 120.7(11) . .
C2 C3 H3 119.6 . .
C4 C3 H3 119.6 . .
C12 C4 C3 114.4(10) . .
C12 C4 C5 118.8(10) . .
C3 C4 C5 126.7(11) . .
C6 C5 C4 120.1(10) . .
C6 C5 H5 119.9 . .
C4 C5 H5 119.9 . .
C5 C6 C7 122.7(11) . .
C5 C6 H6 118.6 . .
C7 C6 H6 118.6 . .
C8 C7 C11 120.0(9) . .
C8 C7 C6 123.2(10) . .
C11 C7 C6 116.7(10) . .
C7 C8 C9 118.3(9) . .
C7 C8 H8 120.8 . .
C9 C8 H8 120.8 . .
C10 C9 C8 120.3(9) . .
C10 C9 H9 119.9 . .
C8 C9 H9 119.9 . .
N2 C10 C9 123.1(9) . .
N2 C10 H10 118.5 . .
C9 C10 H10 118.5 . .
N2 C11 C12 117.3(8) . .
N2 C11 C7 121.1(9) . .
C12 C11 C7 121.5(9) . .
C4 C12 N1 125.3(9) . .
C4 C12 C11 119.9(9) . .
N1 C12 C11 114.8(8) . .
N3 C13 C14 123.4(9) . .
N3 C13 H13 118.3 . .
C14 C13 H13 118.3 . .
C15 C14 C13 118.6(10) . .
C15 C14 H14 120.7 . .
C13 C14 H14 120.7 . .
C14 C15 C16 120.7(10) . .
C14 C15 H15 119.6 . .
C16 C15 H15 119.6 . .
C15 C16 C17 126.0(10) . .
C15 C16 C24 117.7(9) . .
C17 C16 C24 116.2(10) . .
C18 C17 C16 123.2(11) . .
C18 C17 H17 118.4 . .
C16 C17 H17 118.4 . .
C17 C18 C19 121.1(10) . .
C17 C18 H18 119.5 . .
C19 C18 H18 119.5 . .
C20 C19 C23 118.1(11) . .
C20 C19 C18 124.2(12) . .
C23 C19 C18 117.7(11) . .
C21 C20 C19 121.0(11) . .
C21 C20 H20 119.5 . .
C19 C20 H20 119.5 . .
C20 C21 C22 118.7(11) . .
C20 C21 H21 120.6 . .
C22 C21 H21 120.6 . .
N4 C22 C21 121.6(10) . .
N4 C22 H22 119.2 . .
C21 C22 H22 119.2 . .
N4 C23 C24 116.6(8) . .
N4 C23 C19 121.7(10) . .
C24 C23 C19 121.7(10) . .
N3 C24 C23 118.6(8) . .
N3 C24 C16 121.2(9) . .
C23 C24 C16 120.2(9) . .
N7 C25 Cu2 174.6(7) . .
N5 C26 C27 118.4(12) . .
N5 C26 H26 120.8 . .
C27 C26 H26 120.8 . .
C28 C27 C26 121.1(16) . .
C28 C27 H27 119.4 . .
C26 C27 H27 119.4 . .
C27 C28 C29 120.6(18) . .
C27 C28 H28 119.7 . .
C29 C28 H28 119.7 . .
C28 C29 C37 116.6(17) . .
C28 C29 C30 123.1(16) . .
C37 C29 C30 120.2(15) . .
C31 C30 C29 121.1(15) . .
C31 C30 H30 119.5 . .
C29 C30 H30 119.5 . .
C30 C31 C32 120.4(16) . .
C30 C31 H31 119.8 . .
C32 C31 H31 119.8 . .
C31 C32 C36 122.9(14) . .
C31 C32 C33 123.8(14) . .
C36 C32 C33 113.3(12) . .
C34 C33 C32 119.0(13) . .
C34 C33 H33 120.5 . .
C32 C33 H33 120.5 . .
C35 C34 C33 122.8(13) . .
C35 C34 H34 118.6 . .
C33 C34 H34 118.6 . .
N6 C35 C34 120.2(12) . .
N6 C35 H35 119.9 . .
C34 C35 H35 119.9 . .
N6 C36 C37 118.5(9) . .
N6 C36 C32 124.8(11) . .
C37 C36 C32 116.7(11) . .
N5 C37 C29 125.5(13) . .
N5 C37 C36 115.7(9) . .
C29 C37 C36 118.8(13) . .
N8 C38 C38 0.0(14) 2 2
N8 C38 Cu2 178.3(10) 2 .
C38 C38 Cu2 178.3(10) 2 .
O2 Cl1 O1 98.2(12) . .
O2 Cl1 O3 108.4(15) . .
O1 Cl1 O3 105.3(11) . .
O2 Cl1 O4' 129.6(16) . .
O1 Cl1 O4' 117.8(13) . .
O3 Cl1 O4' 95.5(9) . .
O2 Cl1 O4 59.0(14) . .
O1 Cl1 O4 94(2) . .
O3 Cl1 O4 159(2) . .
O4' Cl1 O4 83.2(14) . .
O6 Cl2 O5 155(6) . .
O6 Cl2 O7 116(6) . .
O5 Cl2 O7 83(4) . .
O6 Cl2 O7' 82(4) . .
O5 Cl2 O7' 77(3) . .
O7 Cl2 O7' 160(5) . .
O6 Cl2 O8 115(5) . .
O5 Cl2 O8 79(3) . .
O7 Cl2 O8 90(5) . .
O7' Cl2 O8 90(3) . .
C1 N1 C12 117.6(8) . .
C1 N1 Cu1 127.8(7) . .
C12 N1 Cu1 114.2(6) . .
C10 N2 C11 117.2(8) . .
C10 N2 Cu1 131.3(6) . .
C11 N2 Cu1 110.9(6) . .
C13 N3 C24 118.3(8) . .
C13 N3 Cu1 126.4(6) . .
C24 N3 Cu1 115.0(6) . .
C22 N4 C23 118.9(9) . .
C22 N4 Cu1 131.0(7) . .
C23 N4 Cu1 110.0(6) . .
C37 N5 C26 117.4(10) . .
C37 N5 Cu2 115.4(7) . .
C26 N5 Cu2 126.4(8) . .
C35 N6 C36 119.9(10) . .
C35 N6 Cu2 127.7(8) . .
C36 N6 Cu2 112.5(7) . .
C25 N7 Cu1 174.4(7) . .
H9A O9 H9B 108.2 . .

loop_
_geom_bond_atom_site_label_1
_geom_bond_atom_site_label_2
_geom_bond_distance
_geom_bond_site_symmetry_2
Cu1 N7 1.925(8) .
Cu1 N1 1.962(7) .
Cu1 N3 1.982(7) .
Cu1 N2 2.051(7) .
Cu1 N4 2.175(8) .
Cu2 C25 1.887(9) .
Cu2 C38 1.925(7) .
Cu2 N5 2.083(8) .
Cu2 N6 2.108(8) .
C1 N1 1.308(10) .
C1 C2 1.410(14) .
C1 H1 0.9300 .
C2 C3 1.347(13) .
C2 H2 0.9300 .
C3 C4 1.424(13) .
C3 H3 0.9300 .
C4 C12 1.381(12) .
C4 C5 1.446(13) .
C5 C6 1.334(13) .
C5 H5 0.9300 .
C6 C7 1.418(13) .
C6 H6 0.9300 .
C7 C8 1.346(12) .
C7 C11 1.405(11) .
C8 C9 1.367(12) .
C8 H8 0.9300 .
C9 C10 1.358(11) .
C9 H9 0.9300 .
C10 N2 1.337(10) .
C10 H10 0.9300 .
C11 N2 1.354(10) .
C11 C12 1.404(11) .
C12 N1 1.384(10) .
C13 N3 1.317(10) .
C13 C14 1.404(12) .
C13 H13 0.9300 .
C14 C15 1.348(13) .
C14 H14 0.9300 .
C15 C16 1.378(12) .
C15 H15 0.9300 .
C16 C17 1.409(13) .
C16 C24 1.430(11) .
C17 C18 1.351(13) .
C17 H17 0.9300 .
C18 C19 1.408(13) .
C18 H18 0.9300 .
C19 C20 1.347(13) .
C19 C23 1.396(12) .
C20 C21 1.346(14) .
C20 H20 0.9300 .
C21 C22 1.406(13) .
C21 H21 0.9300 .
C22 N4 1.309(11) .
C22 H22 0.9300 .
C23 N4 1.350(10) .
C23 C24 1.396(11) .
C24 N3 1.358(10) .
C25 N7 1.130(9) .
C26 N5 1.321(13) .
C26 C27 1.473(18) .
C26 H26 0.9300 .
C27 C28 1.29(2) .
C27 H27 0.9300 .
C28 C29 1.34(2) .
C28 H28 0.9300 .
C29 C37 1.400(14) .
C29 C30 1.406(19) .
C30 C31 1.288(18) .
C30 H30 0.9300 .
C31 C32 1.367(16) .
C31 H31 0.9300 .
C32 C36 1.405(13) .
C32 C33 1.407(16) .
C33 C34 1.360(16) .
C33 H33 0.9300 .
C34 C35 1.355(16) .
C34 H34 0.9300 .
C35 N6 1.274(12) .
C35 H35 0.9300 .
C36 N6 1.341(11) .
C36 C37 1.402(13) .
C37 N5 1.319(11) .
C38 N8 1.160(13) 2
C38 C38 1.160(13) 2
Cl1 O2 1.215(13) .
Cl1 O1 1.310(14) .
Cl1 O3 1.325(14) .
Cl1 O4' 1.367(14) .
Cl1 O4 1.44(4) .
Cl2 O6 0.81(3) .
Cl2 O5 1.05(2) .
Cl2 O7 1.17(6) .
Cl2 O7' 1.26(3) .
Cl2 O8 1.53(2) .
O9 H9A 0.8485 .
O9 H9B 0.8560 .
